data_7008460
loop_
_publ_author_name
'Ruiz, Jos\'e'
'Vicente, Consuelo'
'Cutillas, Natalia'
'P\'erez, Jos\'e'

_publ_section_title
;
 Pentafluorophenyl imidato palladium(II) complexes: catalysts for
 Suzuki cross-coupling reactions.
;
_journal_issue 11
_journal_name_full 'Dalton transactions (Cambridge, England : 2003)'
_journal_page_first 1999
_journal_page_last 2006
_journal_paper_doi 10.1039/b503101j
_journal_year 2005
_chemical_formula_sum 'C35 H57 F5 N4 O6 Pd'
_chemical_formula_weight 831.25
_chemical_name_systematic
;
?
;
_space_group_IT_number 2
_symmetry_cell_setting triclinic
_symmetry_space_group_name_Hall '-P 1'
_symmetry_space_group_name_H-M 'P -1'
_atom_sites_solution_hydrogens geom
_atom_sites_solution_primary direct
_atom_sites_solution_secondary difmap
_audit_creation_method SHELXL-97
_cell_angle_alpha 82.1130(10)
_cell_angle_beta 80.4260(10)
_cell_angle_gamma 69.3144(8)
_cell_formula_units_Z 2
_cell_length_a 10.1604(5)
_cell_length_b 10.3459(5)
_cell_length_c 20.5010(10)
_cell_measurement_temperature 100(2)
_cell_volume 1980.82(17)
_computing_structure_refinement 'SHELXL-97 (Sheldrick, 1997)'
_diffrn_ambient_temperature 100(2)
_diffrn_measured_fraction_theta_full 0.000
_diffrn_measured_fraction_theta_max 0.913
_diffrn_radiation_monochromator graphite
_diffrn_radiation_source 'fine-focus sealed tube'
_diffrn_radiation_type MoK\a
_diffrn_radiation_wavelength 0.71073
_diffrn_reflns_av_R_equivalents 0.0412
_diffrn_reflns_av_sigmaI/netI 0.0588
_diffrn_reflns_limit_h_max 13
_diffrn_reflns_limit_h_min -13
_diffrn_reflns_limit_k_max 13
_diffrn_reflns_limit_k_min -13
_diffrn_reflns_limit_l_max 26
_diffrn_reflns_limit_l_min -27
_diffrn_reflns_number 23353
_diffrn_reflns_theta_full 0.50
_diffrn_reflns_theta_max 28.22
_diffrn_reflns_theta_min 2.02
_exptl_absorpt_coefficient_mu 0.538
_exptl_absorpt_correction_T_max 0.9582
_exptl_absorpt_correction_T_min 0.8772
_exptl_absorpt_correction_type SADABS
_exptl_crystal_colour colourless
_exptl_crystal_density_diffrn 1.394
_exptl_crystal_density_method 'not measured'
_exptl_crystal_description lath
_exptl_crystal_F_000 868
_exptl_crystal_size_max 0.25
_exptl_crystal_size_mid 0.20
_exptl_crystal_size_min 0.08
_refine_diff_density_max 0.712
_refine_diff_density_min -1.130
_refine_diff_density_rms 0.096
_refine_ls_extinction_method none
_refine_ls_goodness_of_fit_ref 0.861
_refine_ls_hydrogen_treatment mixed
_refine_ls_matrix_type full
_refine_ls_number_parameters 476
_refine_ls_number_reflns 8933
_refine_ls_number_restraints 6
_refine_ls_restrained_S_all 0.861
_refine_ls_R_factor_all 0.0565
_refine_ls_R_factor_gt 0.0488
_refine_ls_shift/su_max 0.260
_refine_ls_shift/su_mean 0.004
_refine_ls_structure_factor_coef Fsqd
_refine_ls_weighting_details 'calc w=1/[\s^2^(Fo^2^)+(0.0609P)^2^+8.0273P] where P=(Fo^2^+2Fc^2^)/3'
_refine_ls_weighting_scheme calc
_refine_ls_wR_factor_gt 0.1170
_refine_ls_wR_factor_ref 0.1238
_reflns_number_gt 8109
_reflns_number_total 8933
_reflns_threshold_expression >2sigma(I)
_cod_data_source_file b503101j.txt
_cod_data_source_block complex_11
_cod_depositor_comments
;
The following automatic conversions were performed:
'_symmetry_cell_setting' value 'Triclinic' changed to 'triclinic'
according to '/home/saulius/struct/CIF-dictionaries/cif_core.dic'
dictionary named 'cif_core.dic' version 2.4.1 from 2010-06-29.

Automatic conversion script
Id: cif_fix_enum 1527 2010-12-29 10:47:43Z saulius 
;
_cod_original_cell_volume 1980.81(17)
_cod_original_sg_symbol_H-M P-1
_cod_database_code 7008460

loop_
_symmetry_equiv_pos_as_xyz
'x, y, z'
'-x, -y, -z'

loop_
_atom_site_label
_atom_site_type_symbol
_atom_site_fract_x
_atom_site_fract_y
_atom_site_fract_z
_atom_site_U_iso_or_equiv
_atom_site_adp_type
_atom_site_occupancy
_atom_site_symmetry_multiplicity
_atom_site_calc_flag
_atom_site_refinement_flags
_atom_site_disorder_assembly
_atom_site_disorder_group
Pd1 Pd 0.92365(3) 0.74241(2) 0.720581(12) 0.01334(8) Uani 1 1 d . . .
N1 N 1.0905(3) 0.6711(3) 0.77468(14) 0.0163(5) Uani 1 1 d . . .
C1 C 1.0583(4) 0.7347(4) 0.63642(16) 0.0179(7) Uani 1 1 d . . .
C8 C 1.2864(4) 0.6606(4) 0.8270(2) 0.0280(8) Uani 1 1 d . . .
H8A H 1.2790 0.7252 0.8599 0.034 Uiso 1 1 calc R . .
H8B H 1.3866 0.6220 0.8073 0.034 Uiso 1 1 calc R . .
C2 C 1.0669(4) 0.8527(4) 0.59699(17) 0.0197(7) Uani 1 1 d . . .
C6 C 1.1538(4) 0.6114(4) 0.61359(18) 0.0207(7) Uani 1 1 d . . .
C3 C 1.1605(4) 0.8499(4) 0.53957(17) 0.0237(7) Uani 1 1 d . . .
C10 C 1.1048(4) 0.5648(3) 0.82259(17) 0.0194(7) Uani 1 1 d . . .
C7 C 1.1919(4) 0.7326(3) 0.77394(17) 0.0178(7) Uani 1 1 d . . .
C9 C 1.2295(4) 0.5444(4) 0.85915(19) 0.0247(8) Uani 1 1 d . . .
H9A H 1.3026 0.4520 0.8531 0.030 Uiso 1 1 calc R . .
H9B H 1.1987 0.5537 0.9072 0.030 Uiso 1 1 calc R . .
C5 C 1.2477(4) 0.6032(4) 0.55653(19) 0.0235(7) Uani 1 1 d . . .
F1 F 0.9796(2) 0.9794(2) 0.61465(10) 0.0269(5) Uani 1 1 d . . .
F5 F 1.1569(2) 0.4900(2) 0.64931(12) 0.0289(5) Uani 1 1 d . . .
F2 F 1.1655(3) 0.9677(2) 0.50398(11) 0.0318(5) Uani 1 1 d . . .
O2 O 1.2022(3) 0.8313(2) 0.73625(12) 0.0221(5) Uani 1 1 d . . .
F4 F 1.3364(3) 0.4801(3) 0.53665(13) 0.0391(6) Uani 1 1 d . . .
O1 O 1.0283(3) 0.4933(3) 0.83531(12) 0.0228(5) Uani 1 1 d . . .
O4 O 0.8731(3) 0.8698(3) 0.86800(12) 0.0225(5) Uani 1 1 d . . .
O3 O 0.6628(3) 0.6207(2) 0.78195(12) 0.0212(5) Uani 1 1 d . . .
N2 N 0.7855(3) 0.7520(3) 0.80856(14) 0.0174(6) Uani 1 1 d . . .
C14 C 0.7980(4) 0.8008(3) 0.86482(16) 0.0172(6) Uani 1 1 d . . .
C11 C 0.6925(4) 0.6794(3) 0.82223(17) 0.0182(7) Uani 1 1 d . . .
C13 C 0.7064(4) 0.7590(4) 0.92435(17) 0.0214(7) Uani 1 1 d . . .
H13A H 0.7652 0.6981 0.9579 0.026 Uiso 1 1 calc R . .
H13B H 0.6375 0.8415 0.9452 0.026 Uiso 1 1 calc R . .
C12 C 0.6313(4) 0.6821(4) 0.89503(19) 0.0279(8) Uani 1 1 d . . .
H12A H 0.5275 0.7313 0.9001 0.033 Uiso 1 1 calc R . .
H12B H 0.6506 0.5868 0.9167 0.033 Uiso 1 1 calc R . .
F3 F 1.3408(2) 0.7186(3) 0.46250(11) 0.0358(6) Uani 1 1 d . . .
N3 N 0.6747(3) 0.8069(3) 0.64038(15) 0.0216(6) Uani 1 1 d . . .
C15 C 0.7678(4) 0.7897(4) 0.66878(17) 0.0202(7) Uani 1 1 d . . .
C4 C 1.2502(4) 0.7238(4) 0.51875(18) 0.0249(8) Uani 1 1 d . . .
C16 C 0.5483(4) 0.8129(4) 0.61195(17) 0.0203(7) Uani 1 1 d . . .
C17 C 0.5130(4) 0.6832(4) 0.6406(2) 0.0295(8) Uani 1 1 d . . .
H17A H 0.4899 0.6843 0.6889 0.044 Uiso 1 1 calc R . .
H17B H 0.5950 0.6006 0.6299 0.044 Uiso 1 1 calc R . .
H17C H 0.4316 0.6815 0.6215 0.044 Uiso 1 1 calc R . .
C18 C 0.4296(4) 0.9444(4) 0.6329(2) 0.0286(8) Uani 1 1 d . . .
H18A H 0.4086 0.9389 0.6815 0.043 Uiso 1 1 calc R . .
H18B H 0.3446 0.9541 0.6134 0.043 Uiso 1 1 calc R . .
H18C H 0.4595 1.0249 0.6174 0.043 Uiso 1 1 calc R . .
C19 C 0.5858(4) 0.8156(4) 0.53708(18) 0.0287(8) Uani 1 1 d . . .
H19A H 0.6084 0.8997 0.5202 0.043 Uiso 1 1 calc R . .
H19B H 0.5051 0.8150 0.5169 0.043 Uiso 1 1 calc R . .
H19C H 0.6682 0.7338 0.5257 0.043 Uiso 1 1 calc R . .
N4 N 0.1108(3) 0.7786(3) 0.21643(14) 0.0178(6) Uani 1 1 d . . .
C21 C 0.2261(4) 0.7979(4) 0.09638(17) 0.0214(7) Uani 1 1 d . . .
H21A H 0.2686 0.8600 0.1109 0.026 Uiso 1 1 calc R . .
H21B H 0.1375 0.8564 0.0782 0.026 Uiso 1 1 calc R . .
C20 C 0.1916(4) 0.7050(3) 0.15547(16) 0.0177(6) Uani 1 1 d . . .
H20A H 0.2814 0.6350 0.1677 0.021 Uiso 1 1 calc R . .
H20B H 0.1351 0.6548 0.1419 0.021 Uiso 1 1 calc R . .
C33 C -0.0059(4) 0.7246(4) 0.33347(18) 0.0248(8) Uani 1 1 d . . .
H33A H -0.0069 0.8200 0.3357 0.030 Uiso 1 1 calc R . .
H33B H -0.1051 0.7287 0.3346 0.030 Uiso 1 1 calc R . .
C24 C 0.1984(3) 0.8488(3) 0.24266(16) 0.0166(6) Uani 1 1 d . . .
H24A H 0.2075 0.9261 0.2101 0.020 Uiso 1 1 calc R . .
H24B H 0.1460 0.8893 0.2844 0.020 Uiso 1 1 calc R . .
C32 C 0.0808(4) 0.6690(3) 0.26805(17) 0.0208(7) Uani 1 1 d . . .
H32A H 0.1723 0.5988 0.2781 0.025 Uiso 1 1 calc R . .
H32B H 0.0289 0.6216 0.2487 0.025 Uiso 1 1 calc R . .
C23 C 0.4770(4) 0.6402(4) 0.06162(18) 0.0235(7) Uani 1 1 d . . .
H23A H 0.5386 0.5875 0.0252 0.035 Uiso 1 1 calc R . .
H23B H 0.4723 0.5769 0.1014 0.035 Uiso 1 1 calc R . .
H23C H 0.5156 0.7093 0.0709 0.035 Uiso 1 1 calc R . .
C28 C -0.0261(4) 0.8926(3) 0.20006(18) 0.0194(7) Uani 1 1 d . . .
H28A H -0.0763 0.9373 0.2411 0.023 Uiso 1 1 calc R . .
H28B H -0.0014 0.9639 0.1681 0.023 Uiso 1 1 calc R . .
C22 C 0.3295(4) 0.7128(4) 0.04197(17) 0.0223(7) Uani 1 1 d . . .
H22A H 0.2921 0.6426 0.0317 0.027 Uiso 1 1 calc R . .
H22B H 0.3354 0.7750 0.0012 0.027 Uiso 1 1 calc R . .
C29 C -0.1264(4) 0.8438(4) 0.1711(2) 0.0240(7) Uani 1 1 d . . .
H29A H -0.1590 0.7790 0.2044 0.029 Uiso 1 1 calc R . .
H29B H -0.0753 0.7930 0.1318 0.029 Uiso 1 1 calc R . .
C25 C 0.3454(4) 0.7546(4) 0.2560(2) 0.0259(8) Uani 1 1 d . . .
H25A H 0.3382 0.6713 0.2844 0.031 Uiso 1 1 calc R . .
H25B H 0.4030 0.7237 0.2134 0.031 Uiso 1 1 calc R . .
C35 C -0.0427(5) 0.6777(5) 0.4572(2) 0.0397(10) Uani 1 1 d . . .
H35A H -0.0015 0.6176 0.4953 0.059 Uiso 1 1 calc R . .
H35B H -0.1351 0.6701 0.4547 0.059 Uiso 1 1 calc R . .
H35C H -0.0549 0.7740 0.4627 0.059 Uiso 1 1 calc R . .
C34 C 0.0562(4) 0.6330(5) 0.39339(19) 0.0334(9) Uani 1 1 d . . .
H34A H 0.1499 0.6397 0.3961 0.040 Uiso 1 1 calc R . .
H34B H 0.0699 0.5352 0.3882 0.040 Uiso 1 1 calc R . .
C26 C 0.4190(4) 0.8255(4) 0.2896(2) 0.0331(9) Uani 1 1 d . . .
H26A H 0.3593 0.8604 0.3311 0.040 Uiso 1 1 calc R . .
H26B H 0.4309 0.9059 0.2602 0.040 Uiso 1 1 calc R . .
C30 C -0.2540(4) 0.9646(4) 0.1510(2) 0.0321(9) Uani 1 1 d . . .
H30A H -0.2212 1.0308 0.1188 0.039 Uiso 1 1 calc R . .
H30B H -0.3067 1.0136 0.1906 0.039 Uiso 1 1 calc R . .
C27 C 0.5642(4) 0.7266(5) 0.3059(3) 0.0410(11) Uani 1 1 d . . .
H27A H 0.6093 0.7756 0.3276 0.061 Uiso 1 1 calc R . .
H27B H 0.6240 0.6931 0.2648 0.061 Uiso 1 1 calc R . .
H27C H 0.5525 0.6477 0.3356 0.061 Uiso 1 1 calc R . .
C31 C -0.3531(5) 0.9160(5) 0.1198(3) 0.0440(12) Uani 1 1 d . . .
H31A H -0.4343 0.9963 0.1075 0.066 Uiso 1 1 calc R . .
H31B H -0.3869 0.8515 0.1518 0.066 Uiso 1 1 calc R . .
H31C H -0.3017 0.8692 0.0800 0.066 Uiso 1 1 calc R . .
O5 O 0.0340(4) 0.5917(3) 0.03201(14) 0.0350(7) Uani 1 1 d D . .
O6 O 0.0148(5) 0.1267(4) 0.0164(2) 0.0556(11) Uani 1 1 d D . .
H61 H 0.073(6) 0.081(11) -0.006(3) 0.21(6) Uiso 1 1 d D . .
H62 H 0.045(5) 0.122(5) 0.0480(14) 0.028(12) Uiso 1 1 d D . .
H51 H -0.004(11) 0.665(4) 0.021(3) 0.22(6) Uiso 1 1 d D . .
H52 H 0.013(6) 0.577(5) 0.0677(11) 0.046(16) Uiso 1 1 d D . .

loop_
_atom_site_aniso_label
_atom_site_aniso_U_11
_atom_site_aniso_U_22
_atom_site_aniso_U_33
_atom_site_aniso_U_23
_atom_site_aniso_U_13
_atom_site_aniso_U_12
Pd1 0.01408(13) 0.01441(13) 0.01309(13) 0.00096(8) -0.00387(9) -0.00656(9)
N1 0.0169(14) 0.0160(13) 0.0181(14) 0.0002(10) -0.0042(11) -0.0079(11)
C1 0.0176(16) 0.0228(17) 0.0163(16) -0.0025(13) -0.0034(12) -0.0098(13)
C8 0.0242(19) 0.037(2) 0.029(2) 0.0038(16) -0.0139(16) -0.0157(17)
C2 0.0228(17) 0.0212(17) 0.0159(16) -0.0039(13) -0.0022(13) -0.0075(14)
C6 0.0204(17) 0.0183(16) 0.0264(18) -0.0033(13) -0.0036(14) -0.0095(14)
C3 0.032(2) 0.0274(19) 0.0174(17) 0.0024(14) -0.0046(14) -0.0175(16)
C10 0.0236(17) 0.0157(16) 0.0196(17) -0.0032(12) -0.0079(13) -0.0046(13)
C7 0.0171(16) 0.0177(16) 0.0199(16) -0.0063(13) -0.0023(13) -0.0059(13)
C9 0.0258(19) 0.0241(18) 0.0265(19) 0.0042(14) -0.0136(15) -0.0090(15)
C5 0.0175(17) 0.0254(18) 0.0293(19) -0.0146(15) -0.0014(14) -0.0056(14)
F1 0.0386(13) 0.0171(10) 0.0216(11) -0.0013(8) -0.0008(9) -0.0069(9)
F5 0.0271(12) 0.0169(10) 0.0424(13) 0.0014(9) -0.0047(10) -0.0082(9)
F2 0.0426(14) 0.0360(13) 0.0202(11) 0.0071(9) 0.0000(10) -0.0226(11)
O2 0.0218(13) 0.0196(12) 0.0255(13) -0.0012(10) -0.0003(10) -0.0091(10)
F4 0.0310(13) 0.0346(13) 0.0488(15) -0.0215(11) 0.0083(11) -0.0073(11)
O1 0.0300(14) 0.0195(12) 0.0244(13) 0.0041(10) -0.0100(11) -0.0144(11)
O4 0.0319(14) 0.0202(12) 0.0222(13) -0.0004(10) -0.0072(10) -0.0161(11)
O3 0.0231(13) 0.0195(12) 0.0240(13) -0.0018(10) -0.0055(10) -0.0098(10)
N2 0.0176(14) 0.0182(14) 0.0175(14) -0.0007(11) -0.0011(11) -0.0082(11)
C14 0.0226(17) 0.0119(15) 0.0146(15) 0.0025(11) -0.0042(12) -0.0033(13)
C11 0.0184(16) 0.0137(15) 0.0222(17) 0.0009(12) -0.0028(13) -0.0061(13)
C13 0.0258(18) 0.0196(17) 0.0165(16) 0.0011(13) -0.0021(13) -0.0062(14)
C12 0.033(2) 0.032(2) 0.0232(19) -0.0039(15) 0.0055(15) -0.0198(17)
F3 0.0298(13) 0.0578(16) 0.0230(12) -0.0128(11) 0.0090(9) -0.0208(12)
N3 0.0241(16) 0.0254(15) 0.0185(14) 0.0017(12) -0.0048(12) -0.0127(13)
C15 0.0219(18) 0.0185(16) 0.0197(17) 0.0002(13) -0.0028(14) -0.0070(13)
C4 0.0201(18) 0.042(2) 0.0198(17) -0.0110(15) 0.0004(14) -0.0168(16)
C16 0.0149(16) 0.0262(18) 0.0215(17) 0.0013(13) -0.0067(13) -0.0085(14)
C17 0.031(2) 0.030(2) 0.034(2) 0.0050(16) -0.0126(17) -0.0174(17)
C18 0.0233(19) 0.034(2) 0.029(2) -0.0038(16) -0.0034(15) -0.0092(16)
C19 0.028(2) 0.041(2) 0.0194(18) -0.0035(16) -0.0052(15) -0.0135(17)
N4 0.0200(14) 0.0142(13) 0.0196(14) -0.0025(11) -0.0008(11) -0.0068(11)
C21 0.0265(18) 0.0182(16) 0.0177(17) 0.0012(13) -0.0030(14) -0.0062(14)
C20 0.0202(17) 0.0151(15) 0.0171(16) -0.0034(12) -0.0012(13) -0.0049(13)
C33 0.031(2) 0.0247(18) 0.0227(18) -0.0055(14) 0.0050(15) -0.0164(16)
C24 0.0184(16) 0.0164(15) 0.0164(15) -0.0019(12) -0.0001(12) -0.0084(13)
C32 0.0271(19) 0.0147(15) 0.0216(17) -0.0006(13) 0.0014(14) -0.0106(14)
C23 0.0214(18) 0.0303(19) 0.0191(17) -0.0031(14) 0.0007(14) -0.0101(15)
C28 0.0167(16) 0.0149(15) 0.0246(18) -0.0020(13) -0.0010(13) -0.0037(13)
C22 0.0256(18) 0.0258(18) 0.0153(16) -0.0018(13) -0.0011(13) -0.0092(15)
C29 0.0225(18) 0.0193(17) 0.032(2) -0.0058(14) -0.0066(15) -0.0065(14)
C25 0.0256(19) 0.0211(18) 0.033(2) -0.0011(15) -0.0086(16) -0.0089(15)
C35 0.035(2) 0.062(3) 0.024(2) -0.006(2) -0.0011(17) -0.019(2)
C34 0.0221(19) 0.060(3) 0.0205(19) -0.0058(18) -0.0020(15) -0.0162(19)
C26 0.023(2) 0.036(2) 0.042(2) -0.0132(18) -0.0121(17) -0.0045(17)
C30 0.027(2) 0.027(2) 0.042(2) -0.0090(17) -0.0121(17) -0.0025(16)
C27 0.025(2) 0.043(3) 0.055(3) -0.015(2) -0.020(2) -0.0008(19)
C31 0.038(3) 0.039(2) 0.060(3) -0.002(2) -0.030(2) -0.009(2)
O5 0.055(2) 0.0370(17) 0.0190(15) 0.0058(12) -0.0066(14) -0.0257(15)
O6 0.096(3) 0.0398(19) 0.044(2) 0.0068(16) -0.050(2) -0.024(2)

loop_
_atom_type_symbol
_atom_type_description
_atom_type_scat_dispersion_real
_atom_type_scat_dispersion_imag
_atom_type_scat_source
C C 0.0033 0.0016 'International Tables Vol C Tables 4.2.6.8 and 6.1.1.4'
H H 0.0000 0.0000 'International Tables Vol C Tables 4.2.6.8 and 6.1.1.4'
F F 0.0171 0.0103 'International Tables Vol C Tables 4.2.6.8 and 6.1.1.4'
N N 0.0061 0.0033 'International Tables Vol C Tables 4.2.6.8 and 6.1.1.4'
O O 0.0106 0.0060 'International Tables Vol C Tables 4.2.6.8 and 6.1.1.4'
Pd Pd -0.9988 1.0072 'International Tables Vol C Tables 4.2.6.8 and 6.1.1.4'

loop_
_geom_angle_atom_site_label_1
_geom_angle_atom_site_label_2
_geom_angle_atom_site_label_3
_geom_angle
_geom_angle_site_symmetry_1
_geom_angle_site_symmetry_3
_geom_angle_publ_flag
C15 Pd1 C1 89.75(14) . . ?
C15 Pd1 N1 173.94(13) . . ?
C1 Pd1 N1 90.16(12) . . ?
C15 Pd1 N2 90.90(13) . . ?
C1 Pd1 N2 179.14(12) . . ?
N1 Pd1 N2 89.25(11) . . ?
C10 N1 C7 111.1(3) . . ?
C10 N1 Pd1 122.5(2) . . ?
C7 N1 Pd1 125.9(2) . . ?
C6 C1 C2 114.2(3) . . ?
C6 C1 Pd1 123.0(3) . . ?
C2 C1 Pd1 122.9(3) . . ?
C7 C8 C9 103.9(3) . . ?
F1 C2 C3 116.7(3) . . ?
F1 C2 C1 119.5(3) . . ?
C3 C2 C1 123.8(3) . . ?
F5 C6 C5 116.8(3) . . ?
F5 C6 C1 119.0(3) . . ?
C5 C6 C1 124.2(3) . . ?
F2 C3 C4 119.7(3) . . ?
F2 C3 C2 121.2(3) . . ?
C4 C3 C2 119.1(3) . . ?
O1 C10 N1 125.4(3) . . ?
O1 C10 C9 123.7(3) . . ?
N1 C10 C9 110.9(3) . . ?
O2 C7 N1 124.8(3) . . ?
O2 C7 C8 125.0(3) . . ?
N1 C7 C8 110.2(3) . . ?
C10 C9 C8 103.8(3) . . ?
F4 C5 C6 121.2(3) . . ?
F4 C5 C4 119.6(3) . . ?
C6 C5 C4 119.2(3) . . ?
C14 N2 C11 110.4(3) . . ?
C14 N2 Pd1 124.7(2) . . ?
C11 N2 Pd1 123.1(2) . . ?
O4 C14 N2 125.2(3) . . ?
O4 C14 C13 123.5(3) . . ?
N2 C14 C13 111.2(3) . . ?
O3 C11 N2 125.3(3) . . ?
O3 C11 C12 124.4(3) . . ?
N2 C11 C12 110.3(3) . . ?
C12 C13 C14 103.6(3) . . ?
C13 C12 C11 104.4(3) . . ?
C15 N3 C16 170.8(3) . . ?
N3 C15 Pd1 174.1(3) . . ?
F3 C4 C3 120.1(4) . . ?
F3 C4 C5 120.4(3) . . ?
C3 C4 C5 119.5(3) . . ?
N3 C16 C19 107.6(3) . . ?
N3 C16 C18 107.1(3) . . ?
C19 C16 C18 111.9(3) . . ?
N3 C16 C17 106.9(3) . . ?
C19 C16 C17 111.4(3) . . ?
C18 C16 C17 111.6(3) . . ?
C20 N4 C32 106.8(2) . . ?
C20 N4 C28 111.0(3) . . ?
C32 N4 C28 111.3(3) . . ?
C20 N4 C24 110.7(3) . . ?
C32 N4 C24 110.4(3) . . ?
C28 N4 C24 106.7(2) . . ?
C20 C21 C22 111.3(3) . . ?
C21 C20 N4 115.3(3) . . ?
C34 C33 C32 111.3(3) . . ?
C25 C24 N4 114.9(3) . . ?
N4 C32 C33 114.7(3) . . ?
C29 C28 N4 114.8(3) . . ?
C23 C22 C21 112.8(3) . . ?
C28 C29 C30 111.5(3) . . ?
C26 C25 C24 112.1(3) . . ?
C33 C34 C35 110.5(4) . . ?
C25 C26 C27 111.4(3) . . ?
C29 C30 C31 111.6(3) . . ?

loop_
_geom_bond_atom_site_label_1
_geom_bond_atom_site_label_2
_geom_bond_distance
_geom_bond_site_symmetry_2
_geom_bond_publ_flag
Pd1 C15 1.935(4) . ?
Pd1 C1 2.008(3) . ?
Pd1 N1 2.041(3) . ?
Pd1 N2 2.083(3) . ?
N1 C10 1.354(4) . ?
N1 C7 1.386(4) . ?
C1 C6 1.388(5) . ?
C1 C2 1.391(5) . ?
C8 C7 1.509(5) . ?
C8 C9 1.536(5) . ?
C2 F1 1.355(4) . ?
C2 C3 1.381(5) . ?
C6 F5 1.357(4) . ?
C6 C5 1.373(5) . ?
C3 F2 1.345(4) . ?
C3 C4 1.378(5) . ?
C10 O1 1.226(4) . ?
C10 C9 1.515(5) . ?
C7 O2 1.218(4) . ?
C5 F4 1.345(4) . ?
C5 C4 1.382(6) . ?
O4 C14 1.229(4) . ?
O3 C11 1.222(4) . ?
N2 C14 1.362(4) . ?
N2 C11 1.375(4) . ?
C14 C13 1.518(5) . ?
C11 C12 1.518(5) . ?
C13 C12 1.513(5) . ?
F3 C4 1.345(4) . ?
N3 C15 1.141(5) . ?
N3 C16 1.475(4) . ?
C16 C19 1.518(5) . ?
C16 C18 1.523(5) . ?
C16 C17 1.525(5) . ?
N4 C20 1.515(4) . ?
N4 C32 1.519(4) . ?
N4 C28 1.525(4) . ?
N4 C24 1.527(4) . ?
C21 C20 1.514(5) . ?
C21 C22 1.533(5) . ?
C33 C34 1.524(6) . ?
C33 C32 1.538(5) . ?
C24 C25 1.513(5) . ?
C23 C22 1.515(5) . ?
C28 C29 1.514(5) . ?
C29 C30 1.518(5) . ?
C25 C26 1.507(5) . ?
C35 C34 1.529(6) . ?
C26 C27 1.529(5) . ?
C30 C31 1.529(6) . ?

loop_
_geom_hbond_atom_site_label_D
_geom_hbond_atom_site_label_H
_geom_hbond_atom_site_label_A
_geom_hbond_distance_DH
_geom_hbond_distance_HA
_geom_hbond_distance_DA
_geom_hbond_angle_DHA
_geom_hbond_site_symmetry_A
O6 H61 O6 0.75(2) 2.65(12) 2.919(7) 104(10) 2
O6 H62 O4 0.748(19) 2.06(2) 2.805(4) 174(5) 2_666
O5 H51 O6 0.74(2) 2.16(6) 2.840(5) 153(12) 2_565
O5 H52 O1 0.738(19) 2.05(2) 2.782(4) 172(6) 2_666
